data_8104666
loop_
_publ_author_name
'Song, Hong-Yu'
'Liu, Shan'
'Zhang, Bo-Nan'
'Zhong, Qi-Di'
'Qi, Ya-Juan'

_publ_section_title
;
 Crystal structure of ethyl
 1-(4-fluorophenyl)-4-phenyl-1H-pyrrole-3-carboxylate, C19H16FNO2
;
_journal_issue 5
_journal_name_full 'Zeitschrift f\"ur Kristallographie - New Crystal Structures'
_journal_page_first 1063
_journal_page_last 1064
_journal_paper_doi 10.1515/ncrs-2021-0219
_journal_volume 236
_journal_year 2021
_chemical_formula_sum 'C19 H16 F N O2'
_chemical_formula_weight 309.33
_space_group_crystal_system monoclinic
_space_group_IT_number 14
_space_group_name_Hall '-P 2ybc'
_space_group_name_H-M_alt 'P 1 21/c 1'
_atom_sites_solution_hydrogens geom
_cell_angle_alpha 90
_cell_angle_beta 93.386(13)
_cell_angle_gamma 90
_cell_formula_units_Z 4
_cell_length_a 10.805(7)
_cell_length_b 20.984(13)
_cell_length_c 7.034(4)
_cell_measurement_reflns_used 426
_cell_measurement_temperature 296(2)
_cell_measurement_theta_max 16.17
_cell_measurement_theta_min 3.06
_cell_volume 1592.0(17)
_computing_structure_refinement 'SHELXL-2016/6 (Sheldrick, 2016)'
_computing_structure_solution 'SHELXT 2014/5 (Sheldrick, 2014)'
_diffrn_ambient_temperature 296(2)
_diffrn_measured_fraction_theta_full 0.993
_diffrn_measured_fraction_theta_max 0.993
_diffrn_measurement_device_type 'Bruker APEX-II CCD'
_diffrn_measurement_method '\f and \w scans'
_diffrn_radiation_type MoK\a
_diffrn_radiation_wavelength 0.71073
_diffrn_reflns_av_R_equivalents 0.0997
_diffrn_reflns_av_unetI/netI 0.1257
_diffrn_reflns_Laue_measured_fraction_full 0.993
_diffrn_reflns_Laue_measured_fraction_max 0.993
_diffrn_reflns_limit_h_max 11
_diffrn_reflns_limit_h_min -12
_diffrn_reflns_limit_k_max 24
_diffrn_reflns_limit_k_min -25
_diffrn_reflns_limit_l_max 7
_diffrn_reflns_limit_l_min -8
_diffrn_reflns_number 8298
_diffrn_reflns_point_group_measured_fraction_full 0.993
_diffrn_reflns_point_group_measured_fraction_max 0.993
_diffrn_reflns_theta_full 25.242
_diffrn_reflns_theta_max 25.250
_diffrn_reflns_theta_min 1.941
_exptl_absorpt_coefficient_mu 0.092
_exptl_crystal_colour colourless
_exptl_crystal_density_diffrn 1.290
_exptl_crystal_description block
_exptl_crystal_F_000 648
_exptl_crystal_size_max 0.160
_exptl_crystal_size_mid 0.150
_exptl_crystal_size_min 0.110
_refine_diff_density_max 0.154
_refine_diff_density_min -0.232
_refine_diff_density_rms 0.037
_refine_ls_extinction_coef .
_refine_ls_extinction_method none
_refine_ls_goodness_of_fit_ref 0.956
_refine_ls_hydrogen_treatment constr
_refine_ls_matrix_type full
_refine_ls_number_parameters 209
_refine_ls_number_reflns 2872
_refine_ls_number_restraints 0
_refine_ls_restrained_S_all 0.956
_refine_ls_R_factor_all 0.1612
_refine_ls_R_factor_gt 0.0561
_refine_ls_shift/su_max 0.000
_refine_ls_shift/su_mean 0.000
_refine_ls_structure_factor_coef Fsqd
_refine_ls_weighting_details 'w=1/[\s^2^(Fo^2^)+(0.0100P)^2^] where P=(Fo^2^+2Fc^2^)/3'
_refine_ls_weighting_scheme calc
_refine_ls_wR_factor_gt 0.1001
_refine_ls_wR_factor_ref 0.1336
_reflns_Friedel_coverage 0.000
_reflns_Friedel_fraction_full .
_reflns_Friedel_fraction_max .
_reflns_number_gt 1176
_reflns_number_total 2872
_reflns_threshold_expression 'I > 2\s(I)'
_cod_data_source_file suppl_j_ncrs-2021-0219_suppl.cif
_cod_data_source_block YY
_cod_original_cell_volume 1592.2(17)
_cod_original_sg_symbol_H-M 'P 21/c'
_cod_database_code 8104666
_shelx_space_group_comment
;
The symmetry employed for this shelxl refinement is uniquely defined
by the following loop, which should always be used as a source of
symmetry information in preference to the above space-group names.
They are only intended as comments.
;
_shelx_estimated_absorpt_t_min 0.985
_shelx_estimated_absorpt_t_max 0.990

loop_
_space_group_symop_operation_xyz
'x, y, z'
'-x, y+1/2, -z+1/2'
'-x, -y, -z'
'x, -y-1/2, z-1/2'

loop_
_atom_site_label
_atom_site_type_symbol
_atom_site_fract_x
_atom_site_fract_y
_atom_site_fract_z
_atom_site_U_iso_or_equiv
_atom_site_adp_type
_atom_site_occupancy
_atom_site_site_symmetry_order
_atom_site_calc_flag
_atom_site_refinement_flags_posn
_atom_site_refinement_flags_adp
_atom_site_refinement_flags_occupancy
_atom_site_disorder_assembly
_atom_site_disorder_group
F1 F 0.08821(19) 0.94114(9) 0.6579(4) 0.1137(9) Uani 1 1 d . . . . .
O1 O 0.3590(2) 0.54947(9) 0.7370(4) 0.0748(8) Uani 1 1 d . . . . .
O3 O 0.5604(2) 0.53342(11) 0.7188(5) 0.1033(11) Uani 1 1 d . . . . .
N1 N 0.4073(2) 0.73707(12) 0.6656(4) 0.0525(7) Uani 1 1 d . . . . .
C1 C 0.2056(3) 0.47106(16) 0.7586(7) 0.1127(16) Uani 1 1 d . . . . .
H1A H 0.165475 0.487932 0.644082 0.169 Uiso 1 1 calc R U . . .
H1B H 0.174638 0.492310 0.866947 0.169 Uiso 1 1 calc R U . . .
H1C H 0.188933 0.426231 0.766606 0.169 Uiso 1 1 calc R U . . .
C2 C 0.3403(3) 0.48132(14) 0.7560(6) 0.0916(14) Uani 1 1 d . . . . .
H2A H 0.381793 0.465835 0.873015 0.110 Uiso 1 1 calc R U . . .
H2B H 0.373350 0.458866 0.649638 0.110 Uiso 1 1 calc R U . . .
C3 C 0.4750(3) 0.56910(15) 0.7192(5) 0.0616(10) Uani 1 1 d . . . . .
C4 C 0.4804(3) 0.63826(14) 0.6979(5) 0.0522(9) Uani 1 1 d . . . . .
C5 C 0.3776(3) 0.67587(14) 0.7041(5) 0.0545(9) Uani 1 1 d . . . . .
H5 H 0.299056 0.661607 0.730842 0.065 Uiso 1 1 calc R U . . .
C6 C 0.5317(3) 0.73920(15) 0.6342(4) 0.0547(9) Uani 1 1 d . . . . .
H6 H 0.575693 0.775670 0.605173 0.066 Uiso 1 1 calc R U . . .
C7 C 0.5802(3) 0.67952(15) 0.6524(5) 0.0521(9) Uani 1 1 d . . . . .
C8 C 0.7122(3) 0.66549(15) 0.6289(5) 0.0552(9) Uani 1 1 d . . . . .
C9 C 0.7787(3) 0.62076(15) 0.7381(5) 0.0688(11) Uani 1 1 d . . . . .
H9 H 0.738598 0.597624 0.828955 0.083 Uiso 1 1 calc R U . . .
C10 C 0.9025(3) 0.60973(16) 0.7153(6) 0.0835(13) Uani 1 1 d . . . . .
H10 H 0.944565 0.578886 0.788765 0.100 Uiso 1 1 calc R U . . .
C11 C 0.9642(3) 0.64440(19) 0.5836(7) 0.0836(13) Uani 1 1 d . . . . .
H11 H 1.047744 0.636971 0.567454 0.100 Uiso 1 1 calc R U . . .
C12 C 0.9013(3) 0.68970(17) 0.4774(6) 0.0811(13) Uani 1 1 d . . . . .
H12 H 0.942507 0.713507 0.389245 0.097 Uiso 1 1 calc R U . . .
C13 C 0.7773(3) 0.70039(15) 0.4999(6) 0.0664(10) Uani 1 1 d . . . . .
H13 H 0.736149 0.731695 0.427043 0.080 Uiso 1 1 calc R U . . .
C14 C 0.3248(3) 0.79007(14) 0.6631(5) 0.0509(9) Uani 1 1 d . . . . .
C15 C 0.3675(3) 0.84927(15) 0.7224(5) 0.0640(10) Uani 1 1 d . . . . .
H15 H 0.450186 0.854587 0.764073 0.077 Uiso 1 1 calc R U . . .
C16 C 0.2877(4) 0.90032(15) 0.7198(5) 0.0735(11) Uani 1 1 d . . . . .
H16 H 0.315288 0.940566 0.758146 0.088 Uiso 1 1 calc R U . . .
C17 C 0.1669(4) 0.89030(19) 0.6595(6) 0.0738(12) Uani 1 1 d . . . . .
C18 C 0.1225(3) 0.83312(18) 0.6009(6) 0.0744(12) Uani 1 1 d . . . . .
H18 H 0.039409 0.828208 0.561026 0.089 Uiso 1 1 calc R U . . .
C19 C 0.2024(3) 0.78235(15) 0.6012(5) 0.0611(10) Uani 1 1 d . . . . .
H19 H 0.173874 0.742631 0.559539 0.073 Uiso 1 1 calc R U . . .

loop_
_atom_site_aniso_label
_atom_site_aniso_U_11
_atom_site_aniso_U_22
_atom_site_aniso_U_33
_atom_site_aniso_U_23
_atom_site_aniso_U_13
_atom_site_aniso_U_12
F1 0.0989(17) 0.0812(14) 0.162(3) 0.0117(15) 0.0167(15) 0.0313(13)
O1 0.0668(16) 0.0537(14) 0.105(2) 0.0033(14) 0.0181(14) -0.0087(12)
O3 0.0692(18) 0.0660(16) 0.175(3) 0.0071(18) 0.0074(18) 0.0061(14)
N1 0.0517(18) 0.0540(17) 0.052(2) 0.0003(15) 0.0035(14) -0.0042(15)
C1 0.107(4) 0.090(3) 0.143(5) -0.017(3) 0.025(3) -0.037(3)
C2 0.099(3) 0.053(2) 0.124(4) 0.005(2) 0.023(3) -0.015(2)
C3 0.062(3) 0.058(2) 0.064(3) 0.002(2) 0.002(2) 0.000(2)
C4 0.054(2) 0.056(2) 0.046(2) -0.0007(18) 0.0069(17) -0.0010(18)
C5 0.056(2) 0.057(2) 0.052(3) -0.0008(18) 0.0084(17) -0.0130(18)
C6 0.044(2) 0.061(2) 0.059(3) 0.0022(19) 0.0018(17) -0.0099(17)
C7 0.045(2) 0.061(2) 0.049(2) -0.0004(18) 0.0025(16) -0.0026(18)
C8 0.057(2) 0.055(2) 0.052(3) -0.0032(19) -0.0048(19) -0.0076(19)
C9 0.060(2) 0.071(2) 0.074(3) 0.006(2) -0.005(2) -0.006(2)
C10 0.062(3) 0.075(3) 0.111(4) 0.005(3) -0.017(2) -0.003(2)
C11 0.049(2) 0.087(3) 0.114(4) -0.008(3) -0.003(3) -0.003(2)
C12 0.055(3) 0.089(3) 0.100(4) -0.005(3) 0.013(2) -0.012(2)
C13 0.057(2) 0.065(2) 0.077(3) 0.001(2) 0.005(2) -0.0061(19)
C14 0.058(2) 0.0502(19) 0.044(2) 0.0018(18) 0.0053(17) -0.0023(18)
C15 0.062(2) 0.066(2) 0.064(3) 0.000(2) -0.0043(19) -0.003(2)
C16 0.084(3) 0.052(2) 0.084(3) 0.001(2) 0.006(2) 0.000(2)
C17 0.068(3) 0.067(3) 0.088(3) 0.013(2) 0.015(2) 0.015(2)
C18 0.051(2) 0.077(3) 0.096(4) 0.012(2) 0.010(2) -0.001(2)
C19 0.051(2) 0.064(2) 0.069(3) 0.004(2) 0.0053(19) -0.0069(19)

loop_
_atom_type_symbol
_atom_type_description
_atom_type_scat_dispersion_real
_atom_type_scat_dispersion_imag
_atom_type_scat_source
C C 0.0033 0.0016 'International Tables Vol C Tables 4.2.6.8 and 6.1.1.4'
H H 0.0000 0.0000 'International Tables Vol C Tables 4.2.6.8 and 6.1.1.4'
N N 0.0061 0.0033 'International Tables Vol C Tables 4.2.6.8 and 6.1.1.4'
O O 0.0106 0.0060 'International Tables Vol C Tables 4.2.6.8 and 6.1.1.4'
F F 0.0171 0.0103 'International Tables Vol C Tables 4.2.6.8 and 6.1.1.4'

loop_
_geom_angle_atom_site_label_1
_geom_angle_atom_site_label_2
_geom_angle_atom_site_label_3
_geom_angle
_geom_angle_site_symmetry_1
_geom_angle_site_symmetry_3
C3 O1 C2 116.8(3) . .
C5 N1 C6 107.9(3) . .
C5 N1 C14 126.0(3) . .
C6 N1 C14 126.1(3) . .
C2 C1 H1A 109.5 . .
C2 C1 H1B 109.5 . .
H1A C1 H1B 109.5 . .
C2 C1 H1C 109.5 . .
H1A C1 H1C 109.5 . .
H1B C1 H1C 109.5 . .
O1 C2 C1 106.8(3) . .
O1 C2 H2A 110.4 . .
C1 C2 H2A 110.4 . .
O1 C2 H2B 110.4 . .
C1 C2 H2B 110.4 . .
H2A C2 H2B 108.6 . .
O3 C3 O1 122.7(3) . .
O3 C3 C4 126.2(3) . .
O1 C3 C4 111.1(3) . .
C5 C4 C7 106.4(3) . .
C5 C4 C3 122.3(3) . .
C7 C4 C3 131.2(3) . .
N1 C5 C4 109.8(3) . .
N1 C5 H5 125.1 . .
C4 C5 H5 125.1 . .
C7 C6 N1 109.2(3) . .
C7 C6 H6 125.4 . .
N1 C6 H6 125.4 . .
C6 C7 C4 106.7(3) . .
C6 C7 C8 122.9(3) . .
C4 C7 C8 130.5(3) . .
C9 C8 C13 117.0(3) . .
C9 C8 C7 123.1(3) . .
C13 C8 C7 119.9(3) . .
C10 C9 C8 121.7(4) . .
C10 C9 H9 119.2 . .
C8 C9 H9 119.2 . .
C9 C10 C11 120.0(4) . .
C9 C10 H10 120.0 . .
C11 C10 H10 120.0 . .
C12 C11 C10 119.3(4) . .
C12 C11 H11 120.3 . .
C10 C11 H11 120.3 . .
C11 C12 C13 120.4(4) . .
C11 C12 H12 119.8 . .
C13 C12 H12 119.8 . .
C12 C13 C8 121.5(4) . .
C12 C13 H13 119.2 . .
C8 C13 H13 119.2 . .
C19 C14 C15 119.9(3) . .
C19 C14 N1 120.0(3) . .
C15 C14 N1 120.1(3) . .
C16 C15 C14 119.9(3) . .
C16 C15 H15 120.0 . .
C14 C15 H15 120.0 . .
C17 C16 C15 118.1(3) . .
C17 C16 H16 120.9 . .
C15 C16 H16 120.9 . .
C18 C17 F1 118.9(4) . .
C18 C17 C16 123.3(3) . .
F1 C17 C16 117.8(4) . .
C17 C18 C19 118.6(3) . .
C17 C18 H18 120.7 . .
C19 C18 H18 120.7 . .
C18 C19 C14 120.1(3) . .
C18 C19 H19 119.9 . .
C14 C19 H19 119.9 . .

loop_
_geom_bond_atom_site_label_1
_geom_bond_atom_site_label_2
_geom_bond_distance
_geom_bond_site_symmetry_2
F1 C17 1.364(4) .
O1 C3 1.332(4) .
O1 C2 1.452(3) .
O3 C3 1.188(3) .
N1 C5 1.355(3) .
N1 C6 1.376(3) .
N1 C14 1.424(3) .
C1 C2 1.472(4) .
C1 H1A 0.9600 .
C1 H1B 0.9600 .
C1 H1C 0.9600 .
C2 H2A 0.9700 .
C2 H2B 0.9700 .
C3 C4 1.460(4) .
C4 C5 1.365(4) .
C4 C7 1.433(4) .
C5 H5 0.9300 .
C6 C7 1.361(4) .
C6 H6 0.9300 .
C7 C8 1.476(4) .
C8 C9 1.386(4) .
C8 C13 1.389(4) .
C9 C10 1.376(4) .
C9 H9 0.9300 .
C10 C11 1.380(5) .
C10 H10 0.9300 .
C11 C12 1.365(5) .
C11 H11 0.9300 .
C12 C13 1.377(4) .
C12 H12 0.9300 .
C13 H13 0.9300 .
C14 C19 1.377(4) .
C14 C15 1.381(4) .
C15 C16 1.375(4) .
C15 H15 0.9300 .
C16 C17 1.365(4) .
C16 H16 0.9300 .
C17 C18 1.348(4) .
C18 C19 1.371(4) .
C18 H18 0.9300 .
C19 H19 0.9300 .

loop_
_geom_torsion_atom_site_label_1
_geom_torsion_atom_site_label_2
_geom_torsion_atom_site_label_3
_geom_torsion_atom_site_label_4
_geom_torsion
_geom_torsion_site_symmetry_1
_geom_torsion_site_symmetry_2
_geom_torsion_site_symmetry_3
_geom_torsion_site_symmetry_4
C3 O1 C2 C1 -175.8(3) . . . .
C2 O1 C3 O3 -0.2(5) . . . .
C2 O1 C3 C4 179.0(3) . . . .
O3 C3 C4 C5 -178.5(4) . . . .
O1 C3 C4 C5 2.4(5) . . . .
O3 C3 C4 C7 7.5(6) . . . .
O1 C3 C4 C7 -171.5(3) . . . .
C6 N1 C5 C4 -0.2(4) . . . .
C14 N1 C5 C4 -178.6(3) . . . .
C7 C4 C5 N1 0.1(4) . . . .
C3 C4 C5 N1 -175.2(3) . . . .
C5 N1 C6 C7 0.2(3) . . . .
C14 N1 C6 C7 178.6(3) . . . .
N1 C6 C7 C4 -0.1(4) . . . .
N1 C6 C7 C8 -179.5(3) . . . .
C5 C4 C7 C6 0.0(4) . . . .
C3 C4 C7 C6 174.7(3) . . . .
C5 C4 C7 C8 179.3(3) . . . .
C3 C4 C7 C8 -6.0(6) . . . .
C6 C7 C8 C9 143.2(3) . . . .
C4 C7 C8 C9 -36.0(5) . . . .
C6 C7 C8 C13 -33.2(5) . . . .
C4 C7 C8 C13 147.7(4) . . . .
C13 C8 C9 C10 -2.2(5) . . . .
C7 C8 C9 C10 -178.6(3) . . . .
C8 C9 C10 C11 1.2(6) . . . .
C9 C10 C11 C12 0.3(6) . . . .
C10 C11 C12 C13 -0.6(6) . . . .
C11 C12 C13 C8 -0.5(6) . . . .
C9 C8 C13 C12 1.9(5) . . . .
C7 C8 C13 C12 178.4(3) . . . .
C5 N1 C14 C19 -34.7(5) . . . .
C6 N1 C14 C19 147.1(3) . . . .
C5 N1 C14 C15 145.4(3) . . . .
C6 N1 C14 C15 -32.8(5) . . . .
C19 C14 C15 C16 0.1(5) . . . .
N1 C14 C15 C16 180.0(3) . . . .
C14 C15 C16 C17 0.6(5) . . . .
C15 C16 C17 C18 -0.6(6) . . . .
C15 C16 C17 F1 179.8(3) . . . .
F1 C17 C18 C19 179.4(3) . . . .
C16 C17 C18 C19 -0.2(6) . . . .
C17 C18 C19 C14 0.9(5) . . . .
C15 C14 C19 C18 -0.9(5) . . . .
N1 C14 C19 C18 179.2(3) . . . .
